data_7026125
loop_
_publ_author_name
'D\'iez-Gonz\'alez, Silvia'
'Escudero-Ad\'an, Eduardo C'
'Benet-Buchholz, Jordi'
'Stevens, Edwin D.'
'Slawin, Alexandra M. Z.'
'Nolan, Steven P.'

_publ_section_title
;
 [(NHC)CuX] complexes: synthesis, characterization and catalytic
 activities in reduction reactions and Click chemistry. On the advantage
 of using well-defined catalytic systems.
;
_journal_issue 32
_journal_name_full 'Dalton transactions (Cambridge, England : 2003)'
_journal_page_first 7595
_journal_page_last 7606
_journal_paper_doi 10.1039/c0dt00218f
_journal_volume 39
_journal_year 2010
_chemical_formula_sum 'C23 H32 Cl Cu N2'
_chemical_formula_weight 435.50
_chemical_name_systematic
;

?

;
_space_group_IT_number 29
_symmetry_cell_setting orthorhombic
_symmetry_space_group_name_Hall 'P 2c -2ac'
_symmetry_space_group_name_H-M 'P c a 21'
_atom_sites_solution_hydrogens geom
_atom_sites_solution_primary direct
_atom_sites_solution_secondary difmap
_audit_creation_method SHELXL-97
_cell_angle_alpha 90.00
_cell_angle_beta 90.00
_cell_angle_gamma 90.00
_cell_formula_units_Z 8
_cell_length_a 14.7293(6)
_cell_length_b 21.9562(8)
_cell_length_c 12.4897(6)
_cell_measurement_reflns_used 8503
_cell_measurement_temperature 100(2)
_cell_measurement_theta_max 36.36
_cell_measurement_theta_min 2.83
_cell_volume 4039.2(3)
_computing_cell_refinement 'Bruker-Nonius Apex v1.0-22 2002'
_computing_data_collection 'Bruker-Nonius Apex v1.0-22 2002'
_computing_data_reduction 'SAINT+ Version 7.06A Bruker-Nonius, 2004'
_computing_molecular_graphics 'Shelxtl Version 6.12 (Sheldrick, 2001)'
_computing_publication_material 'Shelxtl Version 6.12 (Sheldrick, 2001)'
_computing_structure_refinement 'Shelxtl Version 6.12 (Sheldrick, 2001)'
_computing_structure_solution 'Shelxtl Version 6.12 (Sheldrick, 2001)'
_diffrn_ambient_temperature 100(2)
_diffrn_detector_area_resol_mean 512
_diffrn_detector_type '4K CCD area detector APEX II'
_diffrn_measured_fraction_theta_full 0.972
_diffrn_measured_fraction_theta_max 0.972
_diffrn_measurement_device_type 'Kappa 4-axis goniometer bruker-nonius'
_diffrn_measurement_method
;
Fullsphere data collection, phi and omega scans
;
_diffrn_measurement_specimen_support 'magnetic support whith 10 micron nylon fiber cryoloop'
_diffrn_radiation_monochromator 'Multilayer Montel 200 mirrors'
_diffrn_radiation_type MoK\a
_diffrn_radiation_wavelength 0.71073
_diffrn_reflns_av_R_equivalents 0.0429
_diffrn_reflns_av_sigmaI/netI 0.0581
_diffrn_reflns_limit_h_max 24
_diffrn_reflns_limit_h_min -24
_diffrn_reflns_limit_k_max 36
_diffrn_reflns_limit_k_min -30
_diffrn_reflns_limit_l_max 21
_diffrn_reflns_limit_l_min -6
_diffrn_reflns_number 36101
_diffrn_reflns_theta_full 37.07
_diffrn_reflns_theta_max 37.07
_diffrn_reflns_theta_min 2.83
_diffrn_source 'rotating anode X-ray tube'
_diffrn_source_current 70
_diffrn_source_power 50
_diffrn_source_size '3 mm x 0.3 mm fine focus'
_diffrn_source_type 'Bruker-Nonius FR 591'
_exptl_absorpt_coefficient_mu 1.224
_exptl_absorpt_correction_T_max 0.8874
_exptl_absorpt_correction_T_min 0.6402
_exptl_absorpt_correction_type empirical
_exptl_absorpt_process_details
;
SADABS Version 2.1 2003 Bruker-Nonius
Blessing, Acta Cryst. (1995) A51 33-38
;
_exptl_crystal_colour blue
_exptl_crystal_density_diffrn 1.432
_exptl_crystal_density_method 'not measured'
_exptl_crystal_description Needle
_exptl_crystal_F_000 1840
_exptl_crystal_size_max 0.40
_exptl_crystal_size_mid 0.10
_exptl_crystal_size_min 0.10
_refine_diff_density_max 0.667
_refine_diff_density_min -0.545
_refine_diff_density_rms 0.085
_refine_ls_abs_structure_details 'Flack H D (1983), Acta Cryst. A39, 876-881'
_refine_ls_abs_structure_Flack 0.004(7)
_refine_ls_extinction_method none
_refine_ls_goodness_of_fit_ref 0.987
_refine_ls_hydrogen_treatment noref
_refine_ls_matrix_type full
_refine_ls_number_parameters 487
_refine_ls_number_reflns 13057
_refine_ls_number_restraints 1
_refine_ls_restrained_S_all 0.987
_refine_ls_R_factor_all 0.0562
_refine_ls_R_factor_gt 0.0369
_refine_ls_shift/su_max 0.003
_refine_ls_shift/su_mean 0.000
_refine_ls_structure_factor_coef Fsqd
_refine_ls_weighting_details 'calc w=1/[\s^2^(Fo^2^)+(0.0443P)^2^+0.0000P] where P=(Fo^2^+2Fc^2^)/3'
_refine_ls_weighting_scheme calc
_refine_ls_wR_factor_gt 0.0811
_refine_ls_wR_factor_ref 0.0893
_reflns_number_gt 10396
_reflns_number_total 13057
_reflns_threshold_expression >2sigma(I)
_cod_data_source_file c0dt00218f.txt
_cod_data_source_block sd014pca21
_cod_depositor_comments
;
The following automatic conversions were performed:

'_symmetry_cell_setting' value 'Orthorhombic' changed to
'orthorhombic' according to
/home/saulius/struct/CIF-dictionaries/cif_core.dic dictionary named
'cif_core.dic' version 2.4.2 from 2011-04-26.

Automatic conversion script
Id: cif_fix_values 1891 2012-01-12 08:04:46Z andrius 
;
_cod_original_sg_symbol_H-M Pca2(1)
_cod_database_code 7026125

loop_
_symmetry_equiv_pos_as_xyz
'x, y, z'
'-x, -y, z+1/2'
'x+1/2, -y, z'
'-x+1/2, y, z+1/2'

loop_
_atom_site_label
_atom_site_type_symbol
_atom_site_fract_x
_atom_site_fract_y
_atom_site_fract_z
_atom_site_U_iso_or_equiv
_atom_site_adp_type
_atom_site_occupancy
_atom_site_symmetry_multiplicity
_atom_site_calc_flag
_atom_site_refinement_flags
Cu1A Cu 0.553676(14) 0.866942(11) 0.84885(2) 0.01557(5) Uani 1 1 d .
C1B C 0.49646(10) 0.87276(8) 0.71345(18) 0.0145(3) Uani 1 1 d .
N1B N 0.43103(9) 0.91342(7) 0.68371(14) 0.0135(3) Uani 1 1 d .
C2B C 0.40548(11) 0.90406(9) 0.57832(16) 0.0149(3) Uani 1 1 d .
H2B H 0.3616 0.9267 0.5393 0.018 Uiso 1 1 calc R
N2B N 0.51030(9) 0.83795(8) 0.62473(14) 0.0135(3) Uani 1 1 d .
Cl1A Cl 0.61217(3) 0.86227(2) 1.00297(5) 0.02206(10) Uani 1 1 d .
C3B C 0.45489(11) 0.85644(9) 0.54141(16) 0.0154(3) Uani 1 1 d .
H3B H 0.4520 0.8391 0.4718 0.019 Uiso 1 1 calc R
C4B C 0.39115(11) 0.96014(9) 0.75593(16) 0.0138(3) Uani 1 1 d .
C5B C 0.46187(13) 1.00954(10) 0.78076(19) 0.0204(4) Uani 1 1 d .
H5B1 H 0.4816 1.0294 0.7136 0.024 Uiso 1 1 calc R
H5B2 H 0.5157 0.9910 0.8151 0.024 Uiso 1 1 calc R
C6B C 0.41925(15) 1.05703(10) 0.8563(2) 0.0247(4) Uani 1 1 d .
H6B H 0.4652 1.0892 0.8726 0.030 Uiso 1 1 calc R
C7B C 0.38958(15) 1.02642(10) 0.9613(2) 0.0239(4) Uani 1 1 d .
H7B1 H 0.4427 1.0076 0.9969 0.029 Uiso 1 1 calc R
H7B2 H 0.3634 1.0572 1.0104 0.029 Uiso 1 1 calc R
C8B C 0.31872(13) 0.97763(10) 0.93610(18) 0.0181(4) Uani 1 1 d .
H8B H 0.2990 0.9575 1.0040 0.022 Uiso 1 1 calc R
C9B C 0.35991(11) 0.93007(8) 0.86087(17) 0.0143(3) Uani 1 1 d .
H9B1 H 0.3142 0.8983 0.8449 0.017 Uiso 1 1 calc R
H9B2 H 0.4123 0.9103 0.8962 0.017 Uiso 1 1 calc R
C10B C 0.23583(14) 1.00644(11) 0.8806(2) 0.0237(4) Uani 1 1 d .
H10B H 0.1903 0.9746 0.8643 0.028 Uiso 1 1 calc R
H10C H 0.2074 1.0368 0.9287 0.028 Uiso 1 1 calc R
C11B C 0.33687(17) 1.08648(11) 0.8023(2) 0.0279(5) Uani 1 1 d .
H11C H 0.3559 1.1069 0.7353 0.033 Uiso 1 1 calc R
H11D H 0.3101 1.1175 0.8504 0.033 Uiso 1 1 calc R
C12B C 0.26628(14) 1.03725(10) 0.77730(19) 0.0227(4) Uani 1 1 d .
H12C H 0.2126 1.0564 0.7416 0.027 Uiso 1 1 calc R
C13B C 0.30924(12) 0.99024(9) 0.70130(17) 0.0172(4) Uani 1 1 d .
H13C H 0.2638 0.9588 0.6823 0.021 Uiso 1 1 calc R
H13D H 0.3290 1.0106 0.6346 0.021 Uiso 1 1 calc R
C14B C 0.57465(11) 0.78592(9) 0.61942(16) 0.0133(3) Uani 1 1 d .
C15B C 0.67079(11) 0.80771(10) 0.64862(19) 0.0181(4) Uani 1 1 d .
H15C H 0.6907 0.8395 0.5976 0.022 Uiso 1 1 calc R
H15D H 0.6707 0.8255 0.7214 0.022 Uiso 1 1 calc R
C16B C 0.73659(12) 0.75345(11) 0.6445(2) 0.0234(5) Uani 1 1 d .
H16B H 0.7989 0.7676 0.6643 0.028 Uiso 1 1 calc R
C17B C 0.73834(12) 0.72777(11) 0.5314(2) 0.0252(5) Uani 1 1 d .
H17C H 0.7816 0.6933 0.5276 0.030 Uiso 1 1 calc R
H17D H 0.7586 0.7596 0.4806 0.030 Uiso 1 1 calc R
C18B C 0.64261(12) 0.70579(9) 0.50085(19) 0.0193(4) Uani 1 1 d .
H18B H 0.6437 0.6888 0.4265 0.023 Uiso 1 1 calc R
C19B C 0.57622(12) 0.75961(9) 0.50573(18) 0.0172(3) Uani 1 1 d .
H19C H 0.5953 0.7915 0.4544 0.021 Uiso 1 1 calc R
H19D H 0.5146 0.7458 0.4855 0.021 Uiso 1 1 calc R
C20B C 0.54365(11) 0.73608(9) 0.69752(18) 0.0181(4) Uani 1 1 d .
H20C H 0.5416 0.7526 0.7712 0.022 Uiso 1 1 calc R
H20D H 0.4819 0.7221 0.6781 0.022 Uiso 1 1 calc R
C21B C 0.61025(13) 0.68242(10) 0.69256(19) 0.0215(4) Uani 1 1 d .
H21B H 0.5905 0.6500 0.7436 0.026 Uiso 1 1 calc R
C22B C 0.70551(13) 0.70531(10) 0.7240(2) 0.0266(5) Uani 1 1 d .
H22C H 0.7038 0.7229 0.7970 0.032 Uiso 1 1 calc R
H22D H 0.7489 0.6708 0.7242 0.032 Uiso 1 1 calc R
C23B C 0.61275(13) 0.65655(10) 0.5786(2) 0.0218(4) Uani 1 1 d .
H23A H 0.6556 0.6219 0.5755 0.026 Uiso 1 1 calc R
H23B H 0.5517 0.6415 0.5585 0.026 Uiso 1 1 calc R
Cl1B Cl 0.39202(3) 0.62640(3) 0.44964(5) 0.02426(11) Uani 1 1 d .
C1A C 0.12175(10) 0.63175(8) 0.47239(18) 0.0132(3) Uani 1 1 d .
N1A N 0.07005(9) 0.67067(7) 0.52969(14) 0.0132(3) Uani 1 1 d .
Cu1B Cu 0.249971(13) 0.629155(10) 0.46395(2) 0.01485(5) Uani 1 1 d .
C2A C -0.02129(11) 0.66056(9) 0.51007(18) 0.0168(4) Uani 1 1 d .
H2A H -0.0709 0.6824 0.5398 0.020 Uiso 1 1 calc R
N2A N 0.06232(9) 0.59639(7) 0.41750(14) 0.0135(3) Uani 1 1 d .
C3A C -0.02598(11) 0.61387(10) 0.44095(18) 0.0175(4) Uani 1 1 d .
H3A H -0.0798 0.5961 0.4132 0.021 Uiso 1 1 calc R
C4A C 0.10796(11) 0.72022(9) 0.59851(16) 0.0131(3) Uani 1 1 d .
C5A C 0.15315(11) 0.76748(9) 0.52552(16) 0.0150(3) Uani 1 1 d .
H5A1 H 0.2010 0.7477 0.4820 0.018 Uiso 1 1 calc R
H5A2 H 0.1075 0.7850 0.4762 0.018 Uiso 1 1 calc R
C6A C 0.19495(12) 0.81804(10) 0.59411(18) 0.0178(4) Uani 1 1 d .
H6A H 0.2250 0.8487 0.5467 0.021 Uiso 1 1 calc R
C7A C 0.26575(12) 0.78979(9) 0.66967(19) 0.0189(4) Uani 1 1 d .
H7A1 H 0.3134 0.7691 0.6272 0.023 Uiso 1 1 calc R
H7A2 H 0.2950 0.8222 0.7126 0.023 Uiso 1 1 calc R
C8A C 0.21960(12) 0.74389(9) 0.74415(17) 0.0172(3) Uani 1 1 d .
H8A H 0.2657 0.7261 0.7939 0.021 Uiso 1 1 calc R
C9A C 0.14496(13) 0.77584(10) 0.80966(18) 0.0208(4) Uani 1 1 d .
H9A1 H 0.1158 0.7463 0.8588 0.025 Uiso 1 1 calc R
H9A2 H 0.1718 0.8090 0.8531 0.025 Uiso 1 1 calc R
C10A C 0.07417(12) 0.80204(9) 0.73229(19) 0.0196(4) Uani 1 1 d .
H10A H 0.0249 0.8224 0.7743 0.023 Uiso 1 1 calc R
C11A C 0.03258(11) 0.75089(9) 0.66344(19) 0.0171(4) Uani 1 1 d .
H11A H 0.0026 0.7205 0.7101 0.021 Uiso 1 1 calc R
H11B H -0.0136 0.7681 0.6145 0.021 Uiso 1 1 calc R
C12A C 0.11955(13) 0.84900(10) 0.6591(2) 0.0208(4) Uani 1 1 d .
H12A H 0.1456 0.8823 0.7028 0.025 Uiso 1 1 calc R
H12B H 0.0739 0.8668 0.6100 0.025 Uiso 1 1 calc R
C13A C 0.17715(11) 0.69298(9) 0.67691(17) 0.0147(3) Uani 1 1 d .
H13A H 0.1466 0.6633 0.7244 0.018 Uiso 1 1 calc R
H13B H 0.2252 0.6713 0.6366 0.018 Uiso 1 1 calc R
C14A C 0.09095(10) 0.54682(8) 0.34445(18) 0.0138(3) Uani 1 1 d .
C15A C 0.15052(13) 0.57352(9) 0.25500(17) 0.0180(4) Uani 1 1 d .
H15A H 0.1151 0.6036 0.2133 0.022 Uiso 1 1 calc R
H15B H 0.2033 0.5947 0.2869 0.022 Uiso 1 1 calc R
C16A C 0.18364(14) 0.52289(10) 0.1808(2) 0.0238(4) Uani 1 1 d .
H16A H 0.2233 0.5406 0.1238 0.029 Uiso 1 1 calc R
C17A C 0.10242(16) 0.49171(12) 0.1295(2) 0.0274(5) Uani 1 1 d .
H17A H 0.1235 0.4589 0.0812 0.033 Uiso 1 1 calc R
H17B H 0.0677 0.5215 0.0863 0.033 Uiso 1 1 calc R
C18A C 0.04137(12) 0.46497(9) 0.2165(2) 0.0214(4) Uani 1 1 d .
H18A H -0.0123 0.4450 0.1824 0.026 Uiso 1 1 calc R
C19A C 0.00841(12) 0.51563(9) 0.2931(2) 0.0191(4) Uani 1 1 d .
H19A H -0.0278 0.5459 0.2529 0.023 Uiso 1 1 calc R
H19B H -0.0306 0.4978 0.3496 0.023 Uiso 1 1 calc R
C20A C 0.14445(12) 0.49886(9) 0.40909(17) 0.0162(3) Uani 1 1 d .
H20A H 0.1972 0.5183 0.4443 0.019 Uiso 1 1 calc R
H20B H 0.1051 0.4812 0.4653 0.019 Uiso 1 1 calc R
C21A C 0.17713(11) 0.44843(9) 0.33339(19) 0.0194(4) Uani 1 1 d .
H21A H 0.2125 0.4175 0.3749 0.023 Uiso 1 1 calc R
C22A C 0.09455(13) 0.41759(10) 0.2812(2) 0.0220(4) Uani 1 1 d .
H22A H 0.1150 0.3843 0.2335 0.026 Uiso 1 1 calc R
H22B H 0.0550 0.3998 0.3372 0.026 Uiso 1 1 calc R
C23A C 0.23816(13) 0.47651(10) 0.2468(2) 0.0250(5) Uani 1 1 d .
H23C H 0.2616 0.4440 0.1993 0.030 Uiso 1 1 calc R
H23D H 0.2906 0.4970 0.2808 0.030 Uiso 1 1 calc R

loop_
_atom_site_aniso_label
_atom_site_aniso_U_11
_atom_site_aniso_U_22
_atom_site_aniso_U_33
_atom_site_aniso_U_23
_atom_site_aniso_U_13
_atom_site_aniso_U_12
Cu1A 0.01506(8) 0.02120(11) 0.01047(10) -0.00021(10) -0.00248(8) 0.00089(7)
C1B 0.0137(6) 0.0181(8) 0.0116(7) 0.0017(7) -0.0013(6) 0.0008(5)
N1B 0.0138(5) 0.0156(7) 0.0111(7) -0.0005(6) -0.0009(5) -0.0001(5)
C2B 0.0162(6) 0.0183(9) 0.0101(8) -0.0006(7) -0.0006(6) 0.0005(6)
N2B 0.0125(5) 0.0179(8) 0.0099(7) -0.0007(6) 0.0002(5) -0.0001(5)
Cl1A 0.02194(18) 0.0305(3) 0.0137(2) 0.0041(2) -0.00541(15) -0.00457(17)
C3B 0.0153(7) 0.0214(10) 0.0096(8) 0.0010(7) -0.0009(5) -0.0004(6)
C4B 0.0159(6) 0.0156(8) 0.0100(8) 0.0000(7) -0.0007(5) -0.0008(6)
C5B 0.0227(8) 0.0231(10) 0.0153(10) -0.0007(8) -0.0013(7) -0.0084(7)
C6B 0.0399(10) 0.0181(9) 0.0161(10) -0.0025(9) -0.0015(9) -0.0098(8)
C7B 0.0389(10) 0.0207(10) 0.0121(9) -0.0019(8) -0.0020(8) -0.0005(8)
C8B 0.0248(8) 0.0179(9) 0.0116(9) -0.0005(7) 0.0037(6) 0.0034(7)
C9B 0.0170(6) 0.0150(8) 0.0108(8) -0.0018(7) 0.0008(6) 0.0004(5)
C10B 0.0280(9) 0.0249(11) 0.0182(10) 0.0000(8) 0.0045(7) 0.0107(8)
C11B 0.0507(13) 0.0167(10) 0.0164(11) -0.0012(8) 0.0010(10) 0.0038(9)
C12B 0.0316(9) 0.0214(10) 0.0151(10) -0.0014(8) -0.0011(7) 0.0114(8)
C13B 0.0213(7) 0.0174(9) 0.0128(9) -0.0008(7) -0.0028(6) 0.0037(6)
C14B 0.0120(6) 0.0168(9) 0.0112(8) -0.0004(7) -0.0003(5) -0.0003(6)
C15B 0.0130(6) 0.0210(10) 0.0202(10) -0.0046(8) 0.0001(6) -0.0014(6)
C16B 0.0120(7) 0.0271(11) 0.0310(13) -0.0092(10) -0.0048(7) 0.0026(7)
C17B 0.0160(7) 0.0271(11) 0.0325(13) -0.0096(10) 0.0032(7) 0.0022(7)
C18B 0.0199(7) 0.0203(9) 0.0177(9) -0.0041(8) -0.0010(7) 0.0022(6)
C19B 0.0184(7) 0.0202(9) 0.0129(9) -0.0026(8) -0.0008(6) 0.0034(6)
C20B 0.0193(7) 0.0191(9) 0.0159(10) 0.0016(7) 0.0026(6) -0.0012(6)
C21B 0.0277(8) 0.0182(9) 0.0187(11) 0.0023(8) -0.0027(7) 0.0017(7)
C22B 0.0279(8) 0.0279(11) 0.0239(12) -0.0052(10) -0.0117(8) 0.0108(8)
C23B 0.0225(8) 0.0175(10) 0.0253(11) -0.0027(9) -0.0054(8) 0.0015(7)
Cl1B 0.01144(15) 0.0351(3) 0.0262(3) 0.0073(2) 0.00037(15) 0.00161(15)
C1A 0.0120(5) 0.0139(8) 0.0139(8) -0.0011(7) 0.0002(6) 0.0011(5)
N1A 0.0103(5) 0.0163(7) 0.0129(7) 0.0006(6) 0.0006(5) -0.0007(5)
Cu1B 0.00998(7) 0.01909(10) 0.01550(11) -0.00285(11) -0.00013(7) 0.00042(7)
C2A 0.0103(6) 0.0189(9) 0.0212(10) 0.0007(8) 0.0001(6) -0.0005(6)
N2A 0.0121(5) 0.0152(7) 0.0131(7) 0.0004(6) -0.0014(5) -0.0012(5)
C3A 0.0111(6) 0.0222(9) 0.0192(10) 0.0015(8) -0.0009(6) -0.0013(6)
C4A 0.0113(6) 0.0151(8) 0.0129(9) -0.0005(6) 0.0008(5) 0.0010(6)
C5A 0.0175(7) 0.0162(8) 0.0115(8) 0.0021(7) 0.0004(6) -0.0015(6)
C6A 0.0204(7) 0.0166(9) 0.0163(10) 0.0004(7) 0.0002(6) -0.0024(7)
C7A 0.0183(7) 0.0207(10) 0.0177(10) -0.0033(8) -0.0007(7) -0.0027(6)
C8A 0.0189(7) 0.0211(9) 0.0117(8) -0.0028(7) -0.0009(6) 0.0027(6)
C9A 0.0260(8) 0.0236(10) 0.0126(9) -0.0053(8) 0.0035(7) 0.0004(7)
C10A 0.0204(7) 0.0199(9) 0.0184(11) -0.0055(8) 0.0034(7) 0.0032(6)
C11A 0.0142(6) 0.0162(9) 0.0210(10) -0.0019(8) 0.0023(6) 0.0019(6)
C12A 0.0238(8) 0.0153(9) 0.0235(11) -0.0029(8) -0.0014(7) 0.0017(7)
C13A 0.0170(7) 0.0153(9) 0.0117(8) -0.0009(7) -0.0001(6) 0.0026(6)
C14A 0.0148(6) 0.0141(7) 0.0124(8) -0.0014(7) -0.0017(6) -0.0012(5)
C15A 0.0258(8) 0.0172(9) 0.0109(9) -0.0004(7) 0.0025(6) -0.0059(7)
C16A 0.0327(9) 0.0229(11) 0.0156(10) -0.0043(8) 0.0074(8) -0.0092(8)
C17A 0.0399(11) 0.0255(12) 0.0167(11) -0.0067(9) -0.0021(9) -0.0080(9)
C18A 0.0237(7) 0.0178(9) 0.0225(11) -0.0046(9) -0.0048(8) -0.0049(6)
C19A 0.0163(7) 0.0177(9) 0.0234(11) -0.0024(8) -0.0039(6) -0.0017(6)
C20A 0.0159(7) 0.0167(9) 0.0159(9) 0.0010(7) -0.0007(6) 0.0004(6)
C21A 0.0176(7) 0.0179(9) 0.0226(12) -0.0016(8) 0.0009(6) 0.0004(6)
C22A 0.0215(8) 0.0166(9) 0.0279(12) -0.0035(8) 0.0012(7) -0.0026(7)
C23A 0.0223(8) 0.0235(10) 0.0293(13) -0.0063(9) 0.0093(8) -0.0028(7)

loop_
_atom_type_symbol
_atom_type_description
_atom_type_scat_dispersion_real
_atom_type_scat_dispersion_imag
_atom_type_scat_source
C C 0.0033 0.0016 'International Tables Vol C Tables 4.2.6.8 and 6.1.1.4'
H H 0.0000 0.0000 'International Tables Vol C Tables 4.2.6.8 and 6.1.1.4'
N N 0.0061 0.0033 'International Tables Vol C Tables 4.2.6.8 and 6.1.1.4'
Cl Cl 0.1484 0.1585 'International Tables Vol C Tables 4.2.6.8 and 6.1.1.4'
Cu Cu 0.3201 1.2651 'International Tables Vol C Tables 4.2.6.8 and 6.1.1.4'

loop_
_geom_angle_atom_site_label_1
_geom_angle_atom_site_label_2
_geom_angle_atom_site_label_3
_geom_angle
C1B Cu1A Cl1A 177.39(6)
N2B C1B N1B 104.56(17)
N2B C1B Cu1A 128.49(13)
N1B C1B Cu1A 126.95(15)
C1B N1B C2B 110.70(17)
C1B N1B C4B 124.40(17)
C2B N1B C4B 124.88(15)
C3B C2B N1B 106.98(17)
C1B N2B C3B 111.06(15)
C1B N2B C14B 124.30(16)
C3B N2B C14B 124.63(17)
C2B C3B N2B 106.70(18)
N1B C4B C5B 109.99(14)
N1B C4B C13B 109.74(16)
C5B C4B C13B 108.59(16)
N1B C4B C9B 109.82(15)
C5B C4B C9B 109.52(16)
C13B C4B C9B 109.17(14)
C4B C5B C6B 108.99(16)
C11B C6B C7B 109.55(19)
C11B C6B C5B 109.9(2)
C7B C6B C5B 110.02(18)
C8B C7B C6B 108.95(18)
C7B C8B C9B 109.51(16)
C7B C8B C10B 110.25(18)
C9B C8B C10B 108.56(18)
C8B C9B C4B 110.43(16)
C12B C10B C8B 109.27(16)
C6B C11B C12B 109.26(18)
C10B C12B C11B 109.9(2)
C10B C12B C13B 110.21(18)
C11B C12B C13B 108.67(17)
C4B C13B C12B 109.74(17)
N2B C14B C19B 109.92(16)
N2B C14B C20B 109.26(15)
C19B C14B C20B 108.93(17)
N2B C14B C15B 109.71(15)
C19B C14B C15B 108.84(15)
C20B C14B C15B 110.17(16)
C16B C15B C14B 109.35(16)
C17B C16B C22B 110.73(19)
C17B C16B C15B 109.25(19)
C22B C16B C15B 109.08(18)
C16B C17B C18B 109.35(17)
C23B C18B C19B 109.76(17)
C23B C18B C17B 109.27(19)
C19B C18B C17B 109.42(17)
C14B C19B C18B 109.66(17)
C21B C20B C14B 109.35(16)
C23B C21B C20B 109.72(18)
C23B C21B C22B 109.62(18)
C20B C21B C22B 108.75(17)
C16B C22B C21B 109.49(18)
C18B C23B C21B 109.69(18)
N1A C1A N2A 105.44(13)
N1A C1A Cu1B 127.71(13)
N2A C1A Cu1B 126.78(14)
C1A N1A C2A 110.65(16)
C1A N1A C4A 123.69(13)
C2A N1A C4A 125.53(15)
C1A Cu1B Cl1B 178.31(7)
C3A C2A N1A 106.63(16)
C1A N2A C3A 109.87(16)
C1A N2A C14A 123.24(13)
C3A N2A C14A 126.88(15)
C2A C3A N2A 107.40(15)
N1A C4A C11A 110.71(13)
N1A C4A C5A 108.23(16)
C11A C4A C5A 109.41(16)
N1A C4A C13A 109.35(15)
C11A C4A C13A 108.36(16)
C5A C4A C13A 110.78(14)
C6A C5A C4A 109.41(17)
C5A C6A C12A 109.04(15)
C5A C6A C7A 108.88(17)
C12A C6A C7A 110.18(18)
C8A C7A C6A 109.73(15)
C7A C8A C13A 109.19(18)
C7A C8A C9A 109.88(17)
C13A C8A C9A 109.42(15)
C10A C9A C8A 108.76(18)
C12A C10A C9A 109.38(16)
C12A C10A C11A 109.34(19)
C9A C10A C11A 110.38(17)
C4A C11A C10A 109.13(14)
C10A C12A C6A 109.48(17)
C8A C13A C4A 109.67(16)
N2A C14A C19A 111.06(14)
N2A C14A C15A 109.27(15)
C19A C14A C15A 108.59(18)
N2A C14A C20A 108.94(17)
C19A C14A C20A 108.56(15)
C15A C14A C20A 110.43(14)
C16A C15A C14A 110.23(16)
C17A C16A C15A 109.41(17)
C17A C16A C23A 109.82(19)
C15A C16A C23A 108.9(2)
C16A C17A C18A 109.6(2)
C17A C18A C22A 109.57(17)
C17A C18A C19A 110.41(18)
C22A C18A C19A 108.8(2)
C14A C19A C18A 109.31(15)
C21A C20A C14A 109.30(18)
C20A C21A C23A 109.15(17)
C20A C21A C22A 109.34(15)
C23A C21A C22A 110.0(2)
C18A C22A C21A 109.20(17)
C21A C23A C16A 109.76(16)

loop_
_geom_bond_atom_site_label_1
_geom_bond_atom_site_label_2
_geom_bond_distance
Cu1A C1B 1.894(2)
Cu1A Cl1A 2.1114(6)
C1B N2B 1.361(3)
C1B N1B 1.365(2)
N1B C2B 1.384(3)
N1B C4B 1.487(3)
C2B C3B 1.355(3)
N2B C3B 1.383(2)
N2B C14B 1.486(2)
C4B C5B 1.535(3)
C4B C13B 1.536(2)
C4B C9B 1.538(3)
C5B C6B 1.540(3)
C6B C11B 1.531(3)
C6B C7B 1.537(3)
C7B C8B 1.528(3)
C8B C9B 1.530(3)
C8B C10B 1.540(3)
C10B C12B 1.524(3)
C11B C12B 1.532(3)
C12B C13B 1.538(3)
C14B C19B 1.533(3)
C14B C20B 1.535(3)
C14B C15B 1.539(2)
C15B C16B 1.537(3)
C16B C17B 1.520(4)
C16B C22B 1.521(4)
C17B C18B 1.538(3)
C18B C23B 1.519(3)
C18B C19B 1.535(3)
C20B C21B 1.534(3)
C21B C23B 1.533(3)
C21B C22B 1.541(3)
Cl1B Cu1B 2.1008(5)
C1A N1A 1.350(2)
C1A N2A 1.356(2)
C1A Cu1B 1.8923(15)
N1A C2A 1.385(2)
N1A C4A 1.495(3)
C2A C3A 1.342(3)
N2A C3A 1.387(2)
N2A C14A 1.481(3)
C4A C11A 1.531(3)
C4A C5A 1.533(3)
C4A C13A 1.535(3)
C5A C6A 1.532(3)
C6A C12A 1.534(3)
C6A C7A 1.537(3)
C7A C8A 1.531(3)
C8A C13A 1.531(3)
C8A C9A 1.540(3)
C9A C10A 1.534(3)
C10A C12A 1.531(3)
C10A C11A 1.542(3)
C14A C19A 1.536(3)
C14A C15A 1.537(3)
C14A C20A 1.543(3)
C15A C16A 1.527(3)
C16A C17A 1.520(3)
C16A C23A 1.537(4)
C17A C18A 1.528(4)
C18A C22A 1.532(3)
C18A C19A 1.545(3)
C20A C21A 1.533(3)
C21A C23A 1.535(3)
C21A C22A 1.537(3)

loop_
_geom_torsion_atom_site_label_1
_geom_torsion_atom_site_label_2
_geom_torsion_atom_site_label_3
_geom_torsion_atom_site_label_4
_geom_torsion
Cl1A Cu1A C1B N2B -153.9(12)
Cl1A Cu1A C1B N1B 25.9(14)
N2B C1B N1B C2B -0.38(19)
Cu1A C1B N1B C2B 179.84(13)
N2B C1B N1B C4B 178.06(15)
Cu1A C1B N1B C4B -1.7(2)
C1B N1B C2B C3B 0.6(2)
C4B N1B C2B C3B -177.85(16)
N1B C1B N2B C3B 0.0(2)
Cu1A C1B N2B C3B 179.82(13)
N1B C1B N2B C14B -178.36(15)
Cu1A C1B N2B C14B 1.4(3)
N1B C2B C3B N2B -0.5(2)
C1B N2B C3B C2B 0.3(2)
C14B N2B C3B C2B 178.71(16)
C1B N1B C4B C5B 70.0(2)
C2B N1B C4B C5B -111.8(2)
C1B N1B C4B C13B -170.59(16)
C2B N1B C4B C13B 7.6(2)
C1B N1B C4B C9B -50.6(2)
C2B N1B C4B C9B 127.64(18)
N1B C4B C5B C6B -179.56(17)
C13B C4B C5B C6B 60.3(2)
C9B C4B C5B C6B -58.8(2)
C4B C5B C6B C11B -60.4(2)
C4B C5B C6B C7B 60.3(2)
C11B C6B C7B C8B 60.1(2)
C5B C6B C7B C8B -60.8(2)
C6B C7B C8B C9B 59.9(2)
C6B C7B C8B C10B -59.5(2)
C7B C8B C9B C4B -59.7(2)
C10B C8B C9B C4B 60.8(2)
N1B C4B C9B C8B 179.97(14)
C5B C4B C9B C8B 59.10(19)
C13B C4B C9B C8B -59.7(2)
C7B C8B C10B C12B 59.3(2)
C9B C8B C10B C12B -60.6(2)
C7B C6B C11B C12B -60.5(2)
C5B C6B C11B C12B 60.4(2)
C8B C10B C12B C11B -59.4(2)
C8B C10B C12B C13B 60.4(2)
C6B C11B C12B C10B 60.4(2)
C6B C11B C12B C13B -60.3(2)
N1B C4B C13B C12B 178.36(16)
C5B C4B C13B C12B -61.4(2)
C9B C4B C13B C12B 58.0(2)
C10B C12B C13B C4B -59.2(2)
C11B C12B C13B C4B 61.3(2)
C1B N2B C14B C19B -176.98(16)
C3B N2B C14B C19B 4.8(2)
C1B N2B C14B C20B 63.5(2)
C3B N2B C14B C20B -114.7(2)
C1B N2B C14B C15B -57.3(2)
C3B N2B C14B C15B 124.47(19)
N2B C14B C15B C16B 179.21(18)
C19B C14B C15B C16B -60.5(2)
C20B C14B C15B C16B 58.9(2)
C14B C15B C16B C17B 61.2(2)
C14B C15B C16B C22B -60.0(2)
C22B C16B C17B C18B 59.4(2)
C15B C16B C17B C18B -60.7(2)
C16B C17B C18B C23B -60.1(2)
C16B C17B C18B C19B 60.1(3)
N2B C14B C19B C18B -179.86(15)
C20B C14B C19B C18B -60.17(19)
C15B C14B C19B C18B 60.0(2)
C23B C18B C19B C14B 60.1(2)
C17B C18B C19B C14B -59.8(2)
N2B C14B C20B C21B -179.73(16)
C19B C14B C20B C21B 60.18(19)
C15B C14B C20B C21B -59.1(2)
C14B C20B C21B C23B -60.0(2)
C14B C20B C21B C22B 59.9(2)
C17B C16B C22B C21B -58.5(2)
C15B C16B C22B C21B 61.7(2)
C23B C21B C22B C16B 58.2(2)
C20B C21B C22B C16B -61.8(2)
C19B C18B C23B C21B -59.4(2)
C17B C18B C23B C21B 60.6(2)
C20B C21B C23B C18B 59.5(2)
C22B C21B C23B C18B -59.8(2)
N2A C1A N1A C2A -0.8(2)
Cu1B C1A N1A C2A 176.31(16)
N2A C1A N1A C4A -176.98(17)
Cu1B C1A N1A C4A 0.1(3)
N1A C1A Cu1B Cl1B -126.5(18)
N2A C1A Cu1B Cl1B 50(2)
C1A N1A C2A C3A 1.1(2)
C4A N1A C2A C3A 177.19(19)
N1A C1A N2A C3A 0.2(2)
Cu1B C1A N2A C3A -176.93(15)
N1A C1A N2A C14A -179.59(17)
Cu1B C1A N2A C14A 3.2(3)
N1A C2A C3A N2A -0.9(2)
C1A N2A C3A C2A 0.4(2)
C14A N2A C3A C2A -179.74(19)
C1A N1A C4A C11A -172.84(18)
C2A N1A C4A C11A 11.6(3)
C1A N1A C4A C5A 67.3(2)
C2A N1A C4A C5A -108.3(2)
C1A N1A C4A C13A -53.5(2)
C2A N1A C4A C13A 130.90(19)
N1A C4A C5A C6A -178.48(14)
C11A C4A C5A C6A 60.80(19)
C13A C4A C5A C6A -58.6(2)
C4A C5A C6A C12A -60.6(2)
C4A C5A C6A C7A 59.63(19)
C5A C6A C7A C8A -61.5(2)
C12A C6A C7A C8A 58.0(2)
C6A C7A C8A C13A 61.1(2)
C6A C7A C8A C9A -58.9(2)
C7A C8A C9A C10A 60.6(2)
C13A C8A C9A C10A -59.3(2)
C8A C9A C10A C12A -61.3(2)
C8A C9A C10A C11A 59.0(2)
N1A C4A C11A C10A -179.40(16)
C5A C4A C11A C10A -60.2(2)
C13A C4A C11A C10A 60.7(2)
C12A C10A C11A C4A 60.0(2)
C9A C10A C11A C4A -60.3(2)
C9A C10A C12A C6A 60.7(2)
C11A C10A C12A C6A -60.3(2)
C5A C6A C12A C10A 60.5(2)
C7A C6A C12A C10A -58.9(2)
C7A C8A C13A C4A -58.85(19)
C9A C8A C13A C4A 61.4(2)
N1A C4A C13A C8A 177.36(15)
C11A C4A C13A C8A -61.87(19)
C5A C4A C13A C8A 58.2(2)
C1A N2A C14A C19A -179.30(19)
C3A N2A C14A C19A 0.9(3)
C1A N2A C14A C15A -59.5(2)
C3A N2A C14A C15A 120.7(2)
C1A N2A C14A C20A 61.2(2)
C3A N2A C14A C20A -118.6(2)
N2A C14A C15A C16A 178.02(16)
C19A C14A C15A C16A -60.7(2)
C20A C14A C15A C16A 58.2(2)
C14A C15A C16A C17A 61.0(2)
C14A C15A C16A C23A -59.1(2)
C15A C16A C17A C18A -59.4(2)
C23A C16A C17A C18A 60.0(2)
C16A C17A C18A C22A -60.9(2)
C16A C17A C18A C19A 59.0(2)
N2A C14A C19A C18A 179.20(17)
C15A C14A C19A C18A 59.0(2)
C20A C14A C19A C18A -61.1(2)
C17A C18A C19A C14A -59.0(2)
C22A C18A C19A C14A 61.3(2)
N2A C14A C20A C21A -178.11(13)
C19A C14A C20A C21A 60.8(2)
C15A C14A C20A C21A -58.11(19)
C14A C20A C21A C23A 59.5(2)
C14A C20A C21A C22A -60.8(2)
C17A C18A C22A C21A 60.1(2)
C19A C18A C22A C21A -60.7(2)
C20A C21A C22A C18A 60.8(2)
C23A C21A C22A C18A -59.0(2)
C20A C21A C23A C16A -61.6(2)
C22A C21A C23A C16A 58.3(2)
C17A C16A C23A C21A -58.8(3)
C15A C16A C23A C21A 61.0(2)
